data_9015254
loop_
_publ_author_name
'Pontonnier, L.'
'Miraglia, S.'
'Fruchart, D.'
'Soubeyroux, J.'
'Baudry, A.'
'Boyer, P.'

_publ_section_title
;
 Structural study of hyperstoichiometric alloys ZrMn2+x and their hydrides
 _cod_database_code 1008564
;
_journal_name_full 'Journal of Alloys and Compounds'
_journal_page_first 241
_journal_page_last 248
_journal_volume 186
_journal_year 1992
_chemical_formula_sum 'D2.333 Mn2.15 Zr0.85'
_space_group_IT_number 194
_symmetry_space_group_name_Hall '-P 6c 2c'
_symmetry_space_group_name_H-M 'P 63/m m c'
_cell_angle_alpha 90
_cell_angle_beta 90
_cell_angle_gamma 120
_cell_length_a 5.3889
_cell_length_b 5.3889
_cell_length_c 8.7660
_cell_formula_units_Z 4
_cell_volume 220.461
_database_code_amcsd 0016455
_exptl_crystal_density_diffrn 6.036
_cod_duplicate_entry 1008564
_cod_original_formula_sum 'Zr.85 Mn2.15 D2.333'
_cod_database_code 9015254
_amcsd_formula_title 'D2.332 Mn2.15 Zr0.85'

loop_
_space_group_symop_operation_xyz
x,y,z
-x,-x+y,1/2+z
x,x-y,1/2-z
-x+y,-x,1/2-z
x-y,x,1/2+z
-y,-x,z
y,x,-z
y,-x+y,-z
-y,x-y,z
x-y,-y,1/2+z
-x+y,y,1/2-z
x,y,1/2-z
-x,-y,1/2+z
x,x-y,z
-x,-x+y,-z
x-y,x,-z
-x+y,-x,z
y,x,1/2+z
-y,-x,1/2-z
-y,x-y,1/2-z
y,-x+y,1/2+z
-x+y,y,z
x-y,-y,-z
-x,-y,-z

loop_
_atom_site_label
_atom_site_fract_x
_atom_site_fract_y
_atom_site_fract_z
_atom_site_occupancy
Zr1 0.33333 0.66667 0.06370 0.85000
Mn1 0.33333 0.66667 0.06370 0.15000
Mn2 0.00000 0.00000 0.00000 1.00000
Mn3 0.83690 0.67380 0.25000 1.00000
D1 0.05060 0.34770 0.56620 0.16400
D2 0.45240 0.90480 0.63520 0.27800
D3 0.45400 0.90800 0.25000 0.29800
D4 0.22000 0.44000 0.25000 0.04500

loop_
_cod_related_entry_id
_cod_related_entry_database
_cod_related_entry_code
1 AMCSD 0016455
